data_7040233
loop_
_publ_author_name
'Jurca, Titel'
'Ouanounou, Sarah'
'Shih, Wei-Chih'
'Ong, Tiow-Gan'
'Yap, Glenn P. A.'
'Korobkov, Ilia'
'Gorelsky, Serge'
'Richeson, Darrin'

_publ_section_title
;
 Structural and electronic trends for five coordinate 1(st) row transition
 metal complexes: Mn(ii) to Zn(ii) captured in a bis(iminopyridine)
 framework.
;
_journal_issue 36
_journal_name_full 'Dalton transactions (Cambridge, England : 2003)'
_journal_page_first 14327
_journal_page_last 14334
_journal_paper_doi 10.1039/c6dt02598f
_journal_volume 45
_journal_year 2016
_chemical_formula_sum 'C47 H55 Br2 N3 Ni'
_chemical_formula_weight 880.47
_space_group_crystal_system monoclinic
_space_group_IT_number 14
_space_group_name_Hall '-P 2yn'
_space_group_name_H-M_alt 'P 1 21/n 1'
_symmetry_space_group_name_Hall '-P 2yn'
_symmetry_space_group_name_H-M 'P 1 21/n 1'
_atom_sites_solution_hydrogens geom
_audit_creation_method SHELXL-2014/7
_audit_update_record
;
2016-06-28 deposited with the CCDC.
2016-08-08 downloaded from the CCDC.
;
_cell_angle_alpha 90
_cell_angle_beta 95.616(2)
_cell_angle_gamma 90
_cell_formula_units_Z 4
_cell_length_a 10.2419(12)
_cell_length_b 17.972(2)
_cell_length_c 23.493(3)
_cell_measurement_reflns_used 5902
_cell_measurement_temperature 200(2)
_cell_measurement_theta_max 24.75
_cell_measurement_theta_min 2.27
_cell_volume 4303.5(9)
_computing_cell_refinement 'APEX II, Bruker (2012)'
_computing_data_collection 'APEX II, Bruker (2012)'
_computing_data_reduction 'XPREP, Bruker (2012)'
_computing_molecular_graphics 'SHELXTL, Bruker (2015)'
_computing_publication_material 'SHELXTL, Bruker (2015)'
_computing_structure_refinement 'SHELXL-2014/7 (Sheldrick, 2014)'
_computing_structure_solution 'SHELXL-2014/7 (Sheldrick, 2014)'
_diffrn_ambient_temperature 200(2)
_diffrn_measured_fraction_theta_full 0.941
_diffrn_measured_fraction_theta_max 0.941
_diffrn_measurement_device_type 'CCD area detector'
_diffrn_measurement_method 'phi and omega scans'
_diffrn_radiation_type MoK\a
_diffrn_radiation_wavelength 0.71073
_diffrn_reflns_av_R_equivalents 0.0697
_diffrn_reflns_av_unetI/netI 0.0761
_diffrn_reflns_Laue_measured_fraction_full 0.941
_diffrn_reflns_Laue_measured_fraction_max 0.941
_diffrn_reflns_limit_h_max 12
_diffrn_reflns_limit_h_min -12
_diffrn_reflns_limit_k_max 21
_diffrn_reflns_limit_k_min -21
_diffrn_reflns_limit_l_max 27
_diffrn_reflns_limit_l_min -27
_diffrn_reflns_number 24985
_diffrn_reflns_point_group_measured_fraction_full 0.941
_diffrn_reflns_point_group_measured_fraction_max 0.941
_diffrn_reflns_theta_full 24.778
_diffrn_reflns_theta_max 24.778
_diffrn_reflns_theta_min 2.078
_diffrn_source 'sealed X-ray tube'
_exptl_absorpt_coefficient_mu 2.343
_exptl_absorpt_correction_T_max 0.7451
_exptl_absorpt_correction_T_min 0.6257
_exptl_absorpt_correction_type multi-scan
_exptl_absorpt_process_details 'SADABS, Bruker (2003)'
_exptl_crystal_colour brown
_exptl_crystal_density_diffrn 1.359
_exptl_crystal_description block
_exptl_crystal_F_000 1824
_exptl_crystal_size_max 0.170
_exptl_crystal_size_mid 0.150
_exptl_crystal_size_min 0.120
_refine_diff_density_max 0.925
_refine_diff_density_min -0.553
_refine_diff_density_rms 0.135
_refine_ls_extinction_method none
_refine_ls_goodness_of_fit_ref 1.048
_refine_ls_hydrogen_treatment constr
_refine_ls_matrix_type full
_refine_ls_number_parameters 478
_refine_ls_number_reflns 6942
_refine_ls_number_restraints 36
_refine_ls_restrained_S_all 1.050
_refine_ls_R_factor_all 0.1021
_refine_ls_R_factor_gt 0.0549
_refine_ls_shift/su_max 0.000
_refine_ls_shift/su_mean 0.000
_refine_ls_structure_factor_coef Fsqd
_refine_ls_weighting_details 'w=1/[\s^2^(Fo^2^)+(0.0978P)^2^+2.9215P] where P=(Fo^2^+2Fc^2^)/3'
_refine_ls_weighting_scheme calc
_refine_ls_wR_factor_gt 0.1439
_refine_ls_wR_factor_ref 0.1788
_reflns_Friedel_coverage 0.000
_reflns_number_gt 4546
_reflns_number_total 6942
_reflns_threshold_expression 'I > 2\s(I)'
_cod_data_source_file c6dt02598f2.cif
_cod_data_source_block dr34
_cod_depositor_comments 'Adding full bibliography for 7040230--7040235.cif.'
_cod_database_code 7040233
_shelx_shelxl_version_number 2014/7
_shelx_space_group_comment
; 
The symmetry employed for this shelxl refinement is uniquely defined 
by the following loop, which should always be used as a source of 
symmetry information in preference to the above space-group names. 
They are only intended as comments. 
;
_shelx_estimated_absorpt_t_min 0.692
_shelx_estimated_absorpt_t_max 0.766

loop_
_space_group_symop_operation_xyz
'x, y, z'
'-x+1/2, y+1/2, -z+1/2'
'-x, -y, -z'
'x-1/2, -y-1/2, z-1/2'

loop_
_atom_site_label
_atom_site_type_symbol
_atom_site_fract_x
_atom_site_fract_y
_atom_site_fract_z
_atom_site_U_iso_or_equiv
_atom_site_adp_type
_atom_site_occupancy
_atom_site_site_symmetry_order
_atom_site_calc_flag
_atom_site_refinement_flags_posn
_atom_site_refinement_flags_adp
Ni1 Ni 0.23876(8) 0.13703(4) 0.11153(3) 0.0243(2) Uani 1 1 d . .
Br1 Br 0.02740(6) 0.10377(4) 0.14509(3) 0.0338(2) Uani 1 1 d . .
Br2 Br 0.35453(7) 0.24243(4) 0.15053(3) 0.0406(2) Uani 1 1 d . .
N1 N 0.3406(5) 0.0517(3) 0.1610(2) 0.0252(11) Uani 1 1 d . .
N2 N 0.2399(5) 0.0543(3) 0.0558(2) 0.0254(12) Uani 1 1 d . .
N3 N 0.1539(5) 0.1858(3) 0.0338(2) 0.0275(12) Uani 1 1 d . .
C1 C 0.3843(6) -0.0834(3) 0.1631(3) 0.0283(14) Uani 1 1 d . .
C2 C 0.4896(7) -0.1219(4) 0.1437(3) 0.0381(17) Uani 1 1 d . .
H2A H 0.5310 -0.1031 0.1122 0.046 Uiso 1 1 calc R U
C3 C 0.5335(8) -0.1865(4) 0.1696(4) 0.051(2) Uani 1 1 d . .
H3A H 0.6053 -0.2120 0.1559 0.061 Uiso 1 1 calc R U
C4 C 0.4757(9) -0.2149(4) 0.2151(3) 0.050(2) Uani 1 1 d . .
H4A H 0.5090 -0.2591 0.2333 0.060 Uiso 1 1 calc R U
C5 C 0.3692(8) -0.1793(4) 0.2342(3) 0.0467(19) Uani 1 1 d . .
H5A H 0.3267 -0.1998 0.2648 0.056 Uiso 1 1 calc R U
C6 C 0.3243(7) -0.1131(4) 0.2086(3) 0.0369(16) Uani 1 1 d . .
H6A H 0.2521 -0.0879 0.2223 0.044 Uiso 1 1 calc R U
C7 C 0.3386(6) -0.0121(3) 0.1366(2) 0.0224(13) Uani 1 1 d . .
C8 C 0.2803(6) -0.0128(3) 0.0755(3) 0.0251(14) Uani 1 1 d . .
C9 C 0.2588(6) -0.0760(4) 0.0416(3) 0.0308(15) Uani 1 1 d . .
H9A H 0.2889 -0.1234 0.0550 0.037 Uiso 1 1 calc R U
C10 C 0.1928(7) -0.0678(4) -0.0120(3) 0.0324(15) Uani 1 1 d . .
H10A H 0.1762 -0.1103 -0.0356 0.039 Uiso 1 1 calc R U
C11 C 0.1503(6) 0.0015(3) -0.0320(3) 0.0297(15) Uani 1 1 d . .
H11A H 0.1041 0.0067 -0.0688 0.036 Uiso 1 1 calc R U
C12 C 0.1765(6) 0.0630(3) 0.0028(2) 0.0272(14) Uani 1 1 d . .
C13 C 0.1335(6) 0.1420(3) -0.0098(2) 0.0231(13) Uani 1 1 d . .
C14 C 0.0783(6) 0.1620(4) -0.0677(3) 0.0317(15) Uani 1 1 d . .
C15 C 0.1380(7) 0.1368(4) -0.1158(3) 0.0384(17) Uani 1 1 d . .
H15A H 0.2106 0.1037 -0.1108 0.046 Uiso 1 1 calc R U
C16 C 0.0912(8) 0.1601(5) -0.1703(3) 0.0483(19) Uani 1 1 d . .
H16A H 0.1347 0.1444 -0.2021 0.058 Uiso 1 1 calc R U
C17 C -0.0162(8) 0.2052(5) -0.1791(3) 0.051(2) Uani 1 1 d . .
H17A H -0.0477 0.2206 -0.2166 0.061 Uiso 1 1 calc R U
C18 C -0.0784(8) 0.2280(4) -0.1323(3) 0.0455(19) Uani 1 1 d . .
H18A H -0.1543 0.2585 -0.1383 0.055 Uiso 1 1 calc R U
C19 C -0.0333(7) 0.2078(4) -0.0775(3) 0.0332(15) Uani 1 1 d . .
H19A H -0.0774 0.2246 -0.0462 0.040 Uiso 1 1 calc R U
C20 C 0.3844(6) 0.0586(3) 0.2208(3) 0.0254(14) Uani 1 1 d . .
C21 C 0.5143(6) 0.0712(3) 0.2433(3) 0.0275(14) Uani 1 1 d . .
C22 C 0.5317(7) 0.0747(4) 0.3027(3) 0.0386(17) Uani 1 1 d . .
H22A H 0.6184 0.0820 0.3201 0.046 Uiso 1 1 calc R U
C23 C 0.4324(7) 0.0684(4) 0.3382(3) 0.0426(18) Uani 1 1 d . .
H23A H 0.4521 0.0720 0.3785 0.051 Uiso 1 1 calc R U
C24 C 0.3048(6) 0.0569(4) 0.3153(3) 0.0317(15) Uani 1 1 d . .
C25 C 0.2839(6) 0.0541(3) 0.2563(2) 0.0261(14) Uani 1 1 d . .
H25A H 0.1965 0.0488 0.2391 0.031 Uiso 1 1 calc R U
C26 C 0.6386(6) 0.0812(4) 0.2110(3) 0.0355(16) Uani 1 1 d . .
C27 C 0.7328(7) 0.0155(5) 0.2280(4) 0.054(2) Uani 1 1 d . .
H27A H 0.7498 0.0132 0.2697 0.081 Uiso 1 1 calc R U
H27B H 0.6925 -0.0312 0.2137 0.081 Uiso 1 1 calc R U
H27C H 0.8157 0.0230 0.2112 0.081 Uiso 1 1 calc R U
C28 C 0.6164(7) 0.0817(4) 0.1462(3) 0.0402(17) Uani 1 1 d . .
H28A H 0.5742 0.0351 0.1329 0.060 Uiso 1 1 calc R U
H28B H 0.5599 0.1238 0.1336 0.060 Uiso 1 1 calc R U
H28C H 0.7009 0.0866 0.1303 0.060 Uiso 1 1 calc R U
C29 C 0.7050(8) 0.1560(4) 0.2285(3) 0.048(2) Uani 1 1 d . .
H29A H 0.7215 0.1584 0.2702 0.072 Uiso 1 1 calc R U
H29B H 0.7883 0.1599 0.2114 0.072 Uiso 1 1 calc R U
H29C H 0.6473 0.1971 0.2148 0.072 Uiso 1 1 calc R U
C30 C 0.1906(7) 0.0453(5) 0.3516(3) 0.0473(18) Uani 1 1 d . U
C31 C 0.1497(11) -0.0379(6) 0.3457(5) 0.088(3) Uani 1 1 d . U
H31A H 0.1243 -0.0495 0.3054 0.132 Uiso 1 1 calc R U
H31B H 0.2238 -0.0694 0.3600 0.132 Uiso 1 1 calc R U
H31C H 0.0754 -0.0472 0.3680 0.132 Uiso 1 1 calc R U
C32 C 0.0720(10) 0.0893(7) 0.3291(4) 0.087(3) Uani 1 1 d . U
H32A H 0.0518 0.0793 0.2882 0.130 Uiso 1 1 calc R U
H32B H -0.0029 0.0750 0.3496 0.130 Uiso 1 1 calc R U
H32C H 0.0898 0.1425 0.3349 0.130 Uiso 1 1 calc R U
C33 C 0.2275(11) 0.0578(7) 0.4139(4) 0.084(3) Uani 1 1 d . U
H33A H 0.3051 0.0279 0.4265 0.126 Uiso 1 1 calc R U
H33B H 0.2472 0.1106 0.4207 0.126 Uiso 1 1 calc R U
H33C H 0.1545 0.0430 0.4355 0.126 Uiso 1 1 calc R U
C34 C 0.1121(6) 0.2620(3) 0.0311(3) 0.0285(14) Uani 1 1 d . .
C35 C 0.1750(6) 0.3205(3) 0.0048(3) 0.0276(14) Uani 1 1 d . .
C36 C 0.1104(6) 0.3880(4) 0.0054(3) 0.0332(16) Uani 1 1 d . .
H36A H 0.1467 0.4287 -0.0135 0.040 Uiso 1 1 calc R U
C37 C -0.0023(6) 0.4009(4) 0.0313(3) 0.0333(16) Uani 1 1 d . .
H37A H -0.0406 0.4490 0.0294 0.040 Uiso 1 1 calc R U
C38 C -0.0611(6) 0.3439(4) 0.0603(3) 0.0299(15) Uani 1 1 d . .
C39 C 0.0020(6) 0.2751(3) 0.0605(3) 0.0295(15) Uani 1 1 d . .
H39A H -0.0313 0.2355 0.0815 0.035 Uiso 1 1 calc R U
C40 C 0.3045(7) 0.3181(3) -0.0238(3) 0.0328(15) Uani 1 1 d . .
C41 C 0.3834(7) 0.2438(4) -0.0179(3) 0.0342(16) Uani 1 1 d . .
H41A H 0.4035 0.2318 0.0227 0.051 Uiso 1 1 calc R U
H41B H 0.3310 0.2037 -0.0368 0.051 Uiso 1 1 calc R U
H41C H 0.4653 0.2493 -0.0358 0.051 Uiso 1 1 calc R U
C42 C 0.3961(7) 0.3780(4) 0.0041(3) 0.0410(18) Uani 1 1 d . .
H42A H 0.4150 0.3671 0.0450 0.062 Uiso 1 1 calc R U
H42B H 0.4782 0.3784 -0.0141 0.062 Uiso 1 1 calc R U
H42C H 0.3537 0.4268 -0.0006 0.062 Uiso 1 1 calc R U
C43 C 0.2752(7) 0.3349(4) -0.0872(3) 0.0428(18) Uani 1 1 d . .
H43A H 0.2166 0.2966 -0.1050 0.064 Uiso 1 1 calc R U
H43B H 0.2327 0.3837 -0.0920 0.064 Uiso 1 1 calc R U
H43C H 0.3572 0.3353 -0.1054 0.064 Uiso 1 1 calc R U
C44 C -0.1823(7) 0.3531(4) 0.0931(3) 0.0374(17) Uani 1 1 d . .
C45 C -0.2837(7) 0.2916(4) 0.0739(4) 0.053(2) Uani 1 1 d . .
H45A H -0.3119 0.2974 0.0331 0.079 Uiso 1 1 calc R U
H45B H -0.2434 0.2426 0.0807 0.079 Uiso 1 1 calc R U
H45C H -0.3599 0.2961 0.0959 0.079 Uiso 1 1 calc R U
C46 C -0.1416(9) 0.3420(5) 0.1565(3) 0.058(2) Uani 1 1 d . .
H46A H -0.1005 0.2930 0.1626 0.086 Uiso 1 1 calc R U
H46B H -0.0788 0.3808 0.1700 0.086 Uiso 1 1 calc R U
H46C H -0.2191 0.3451 0.1778 0.086 Uiso 1 1 calc R U
C47 C -0.2462(8) 0.4290(4) 0.0832(4) 0.052(2) Uani 1 1 d . .
H47A H -0.2722 0.4357 0.0423 0.077 Uiso 1 1 calc R U
H47B H -0.3239 0.4322 0.1043 0.077 Uiso 1 1 calc R U
H47C H -0.1836 0.4679 0.0966 0.077 Uiso 1 1 calc R U

loop_
_atom_site_aniso_label
_atom_site_aniso_U_11
_atom_site_aniso_U_22
_atom_site_aniso_U_33
_atom_site_aniso_U_23
_atom_site_aniso_U_13
_atom_site_aniso_U_12
Ni1 0.0272(4) 0.0244(4) 0.0213(4) -0.0008(3) 0.0029(3) 0.0011(3)
Br1 0.0277(4) 0.0455(4) 0.0286(4) 0.0042(3) 0.0036(3) -0.0014(3)
Br2 0.0501(5) 0.0320(4) 0.0380(4) -0.0050(3) -0.0052(3) -0.0045(3)
N1 0.024(3) 0.033(3) 0.019(3) 0.000(2) 0.001(2) -0.006(2)
N2 0.029(3) 0.024(3) 0.024(3) 0.002(2) 0.008(2) 0.000(2)
N3 0.026(3) 0.029(3) 0.029(3) 0.001(2) 0.007(2) 0.001(2)
C1 0.034(4) 0.022(3) 0.029(3) 0.000(3) 0.000(3) -0.004(3)
C2 0.039(4) 0.042(4) 0.033(4) -0.001(3) 0.005(3) 0.003(3)
C3 0.053(5) 0.039(4) 0.057(5) -0.012(4) -0.005(4) 0.017(4)
C4 0.072(6) 0.030(4) 0.044(5) 0.002(3) -0.014(4) 0.010(4)
C5 0.069(5) 0.039(4) 0.032(4) 0.009(3) 0.002(4) -0.004(4)
C6 0.043(4) 0.031(4) 0.037(4) 0.002(3) 0.004(3) 0.002(3)
C7 0.021(3) 0.021(3) 0.024(3) 0.000(3) 0.000(3) -0.003(3)
C8 0.023(3) 0.029(3) 0.025(3) -0.002(3) 0.011(3) 0.002(3)
C9 0.036(4) 0.029(4) 0.028(4) 0.005(3) 0.006(3) 0.002(3)
C10 0.041(4) 0.030(4) 0.026(3) -0.007(3) 0.002(3) -0.009(3)
C11 0.037(4) 0.027(3) 0.024(3) -0.001(3) -0.005(3) -0.001(3)
C12 0.031(4) 0.029(3) 0.022(3) -0.002(3) 0.007(3) -0.003(3)
C13 0.023(3) 0.029(3) 0.018(3) 0.000(3) 0.005(3) -0.001(3)
C14 0.030(4) 0.034(4) 0.030(4) 0.002(3) -0.002(3) -0.005(3)
C15 0.045(4) 0.044(4) 0.027(4) -0.001(3) 0.006(3) -0.003(3)
C16 0.054(5) 0.059(5) 0.031(4) 0.006(4) 0.001(4) -0.002(4)
C17 0.061(5) 0.057(5) 0.031(4) 0.014(4) -0.010(4) -0.007(4)
C18 0.041(4) 0.049(5) 0.042(4) 0.003(4) -0.018(4) -0.003(4)
C19 0.036(4) 0.028(4) 0.034(4) 0.002(3) -0.005(3) -0.003(3)
C20 0.031(3) 0.023(3) 0.022(3) 0.000(3) 0.002(3) 0.001(3)
C21 0.027(3) 0.027(3) 0.028(3) 0.000(3) 0.002(3) -0.004(3)
C22 0.030(4) 0.053(5) 0.031(4) -0.005(3) -0.005(3) -0.004(3)
C23 0.054(5) 0.056(5) 0.017(3) -0.003(3) 0.002(3) -0.001(4)
C24 0.033(4) 0.036(4) 0.026(3) 0.003(3) 0.005(3) 0.001(3)
C25 0.023(3) 0.034(4) 0.020(3) 0.005(3) -0.002(3) 0.004(3)
C26 0.023(3) 0.047(4) 0.037(4) -0.006(3) 0.005(3) -0.001(3)
C27 0.039(4) 0.063(6) 0.060(5) 0.009(4) 0.010(4) 0.011(4)
C28 0.037(4) 0.051(4) 0.035(4) -0.005(3) 0.014(3) -0.001(3)
C29 0.041(4) 0.054(5) 0.050(5) -0.003(4) 0.006(4) -0.017(4)
C30 0.041(4) 0.065(5) 0.039(4) 0.009(3) 0.019(3) 0.007(3)
C31 0.102(8) 0.085(6) 0.085(7) 0.006(5) 0.049(6) -0.014(5)
C32 0.066(5) 0.136(8) 0.064(6) 0.032(5) 0.036(5) 0.041(5)
C33 0.083(6) 0.126(8) 0.047(4) 0.008(4) 0.023(4) 0.007(6)
C34 0.028(3) 0.031(4) 0.025(3) 0.000(3) -0.004(3) 0.003(3)
C35 0.026(3) 0.031(4) 0.026(3) 0.001(3) 0.002(3) 0.001(3)
C36 0.030(4) 0.030(4) 0.041(4) 0.012(3) 0.008(3) 0.001(3)
C37 0.030(4) 0.025(3) 0.044(4) 0.003(3) 0.001(3) 0.010(3)
C38 0.023(3) 0.036(4) 0.031(4) 0.000(3) 0.000(3) -0.001(3)
C39 0.032(4) 0.028(3) 0.029(3) 0.003(3) 0.005(3) 0.003(3)
C40 0.039(4) 0.022(3) 0.039(4) 0.003(3) 0.010(3) -0.002(3)
C41 0.031(4) 0.036(4) 0.037(4) 0.005(3) 0.007(3) 0.002(3)
C42 0.040(4) 0.031(4) 0.053(5) -0.005(3) 0.010(4) -0.003(3)
C43 0.045(4) 0.045(4) 0.039(4) 0.007(3) 0.009(4) 0.004(4)
C44 0.033(4) 0.037(4) 0.044(4) 0.004(3) 0.013(3) 0.005(3)
C45 0.033(4) 0.051(5) 0.074(6) -0.005(4) 0.011(4) 0.002(4)
C46 0.065(6) 0.070(6) 0.040(4) 0.007(4) 0.018(4) 0.026(5)
C47 0.048(5) 0.048(5) 0.062(5) 0.008(4) 0.024(4) 0.023(4)

loop_
_atom_type_symbol
_atom_type_description
_atom_type_scat_dispersion_real
_atom_type_scat_dispersion_imag
_atom_type_scat_source
C C 0.0033 0.0016 'International Tables Vol C Tables 4.2.6.8 and 6.1.1.4'
H H 0.0000 0.0000 'International Tables Vol C Tables 4.2.6.8 and 6.1.1.4'
N N 0.0061 0.0033 'International Tables Vol C Tables 4.2.6.8 and 6.1.1.4'
Ni Ni 0.3393 1.1124 'International Tables Vol C Tables 4.2.6.8 and 6.1.1.4'
Br Br -0.2901 2.4595 'International Tables Vol C Tables 4.2.6.8 and 6.1.1.4'

loop_
_geom_angle_atom_site_label_1
_geom_angle_atom_site_label_2
_geom_angle_atom_site_label_3
_geom_angle
N2 Ni1 N3 76.8(2)
N2 Ni1 N1 77.6(2)
N3 Ni1 N1 153.93(19)
N2 Ni1 Br2 145.08(14)
N3 Ni1 Br2 98.58(14)
N1 Ni1 Br2 99.47(14)
N2 Ni1 Br1 95.25(14)
N3 Ni1 Br1 94.40(13)
N1 Ni1 Br1 92.85(13)
Br2 Ni1 Br1 119.66(4)
C7 N1 C20 120.2(5)
C7 N1 Ni1 114.5(4)
C20 N1 Ni1 124.0(4)
C8 N2 C12 121.6(5)
C8 N2 Ni1 117.9(4)
C12 N2 Ni1 119.1(4)
C13 N3 C34 121.5(5)
C13 N3 Ni1 116.7(4)
C34 N3 Ni1 121.7(4)
C6 C1 C2 118.3(6)
C6 C1 C7 120.7(6)
C2 C1 C7 121.0(6)
C3 C2 C1 120.5(7)
C2 C3 C4 121.1(7)
C3 C4 C5 119.9(7)
C4 C5 C6 119.6(7)
C1 C6 C5 120.6(6)
N1 C7 C1 126.7(5)
N1 C7 C8 115.0(5)
C1 C7 C8 118.3(5)
N2 C8 C9 120.6(6)
N2 C8 C7 113.8(5)
C9 C8 C7 125.5(6)
C10 C9 C8 118.2(6)
C9 C10 C11 121.0(6)
C12 C11 C10 118.8(6)
N2 C12 C11 119.8(6)
N2 C12 C13 113.1(5)
C11 C12 C13 126.9(6)
N3 C13 C14 127.1(6)
N3 C13 C12 113.4(5)
C14 C13 C12 119.5(5)
C19 C14 C15 117.8(6)
C19 C14 C13 121.8(6)
C15 C14 C13 120.4(6)
C16 C15 C14 120.2(7)
C17 C16 C15 121.3(7)
C16 C17 C18 118.8(7)
C19 C18 C17 121.8(7)
C18 C19 C14 120.0(7)
C25 C20 C21 120.9(6)
C25 C20 N1 113.8(5)
C21 C20 N1 125.3(5)
C22 C21 C20 114.2(6)
C22 C21 C26 116.9(6)
C20 C21 C26 128.8(6)
C23 C22 C21 124.9(7)
C24 C23 C22 120.1(6)
C23 C24 C25 116.3(6)
C23 C24 C30 123.5(6)
C25 C24 C30 120.2(6)
C24 C25 C20 123.3(6)
C28 C26 C29 106.2(6)
C28 C26 C27 106.8(6)
C29 C26 C27 110.3(6)
C28 C26 C21 116.2(5)
C29 C26 C21 109.4(5)
C27 C26 C21 107.8(6)
C33 C30 C32 112.6(7)
C33 C30 C24 113.1(7)
C32 C30 C24 111.7(6)
C33 C30 C31 105.8(8)
C32 C30 C31 106.0(8)
C24 C30 C31 107.2(6)
C39 C34 C35 121.1(6)
C39 C34 N3 113.0(5)
C35 C34 N3 125.8(5)
C36 C35 C34 114.3(5)
C36 C35 C40 117.4(5)
C34 C35 C40 128.3(5)
C37 C36 C35 125.1(6)
C36 C37 C38 120.8(6)
C39 C38 C37 115.5(6)
C39 C38 C44 119.4(5)
C37 C38 C44 125.0(6)
C38 C39 C34 122.9(6)
C43 C40 C42 109.5(5)
C43 C40 C35 108.9(6)
C42 C40 C35 108.0(5)
C43 C40 C41 108.0(5)
C42 C40 C41 105.8(6)
C35 C40 C41 116.4(5)
C46 C44 C47 109.9(6)
C46 C44 C38 108.7(6)
C47 C44 C38 112.1(5)
C46 C44 C45 107.6(6)
C47 C44 C45 109.2(6)
C38 C44 C45 109.2(6)

loop_
_geom_bond_atom_site_label_1
_geom_bond_atom_site_label_2
_geom_bond_distance
Ni1 N2 1.982(5)
Ni1 N3 2.132(5)
Ni1 N1 2.134(5)
Ni1 Br2 2.3709(11)
Ni1 Br1 2.4493(10)
N1 C7 1.281(7)
N1 C20 1.437(8)
N2 C8 1.342(8)
N2 C12 1.356(8)
N3 C13 1.292(7)
N3 C34 1.434(8)
C1 C6 1.390(9)
C1 C2 1.396(9)
C1 C7 1.479(8)
C2 C3 1.366(10)
C3 C4 1.371(11)
C4 C5 1.378(11)
C5 C6 1.392(10)
C7 C8 1.500(8)
C8 C9 1.392(9)
C9 C10 1.376(9)
C10 C11 1.386(9)
C11 C12 1.385(8)
C12 C13 1.508(8)
C13 C14 1.467(9)
C14 C19 1.408(9)
C14 C15 1.411(9)
C15 C16 1.387(10)
C16 C17 1.366(11)
C17 C18 1.385(11)
C18 C19 1.375(9)
C20 C25 1.389(8)
C20 C21 1.401(9)
C21 C22 1.390(9)
C21 C26 1.555(8)
C22 C23 1.382(9)
C23 C24 1.379(10)
C24 C25 1.384(9)
C24 C30 1.527(9)
C26 C28 1.517(10)
C26 C29 1.543(10)
C26 C27 1.553(10)
C30 C33 1.493(12)
C30 C32 1.501(12)
C30 C31 1.555(12)
C34 C39 1.399(8)
C34 C35 1.407(9)
C35 C36 1.383(9)
C35 C40 1.545(8)
C36 C37 1.375(9)
C37 C38 1.399(9)
C38 C39 1.393(9)
C38 C44 1.535(9)
C40 C43 1.520(10)
C40 C42 1.533(10)
C40 C41 1.559(9)
C44 C46 1.519(10)
C44 C47 1.520(10)
C44 C45 1.553(10)

loop_
_geom_torsion_atom_site_label_1
_geom_torsion_atom_site_label_2
_geom_torsion_atom_site_label_3
_geom_torsion_atom_site_label_4
_geom_torsion
C6 C1 C2 C3 -1.1(10)
C7 C1 C2 C3 177.9(7)
C1 C2 C3 C4 0.0(12)
C2 C3 C4 C5 1.8(12)
C3 C4 C5 C6 -2.4(12)
C2 C1 C6 C5 0.4(10)
C7 C1 C6 C5 -178.6(6)
C4 C5 C6 C1 1.3(11)
C20 N1 C7 C1 -3.3(9)
Ni1 N1 C7 C1 -171.0(5)
C20 N1 C7 C8 175.0(5)
Ni1 N1 C7 C8 7.3(6)
C6 C1 C7 N1 62.8(9)
C2 C1 C7 N1 -116.2(7)
C6 C1 C7 C8 -115.5(7)
C2 C1 C7 C8 65.5(8)
C12 N2 C8 C9 0.4(8)
Ni1 N2 C8 C9 167.0(4)
C12 N2 C8 C7 -175.4(5)
Ni1 N2 C8 C7 -8.8(6)
N1 C7 C8 N2 0.4(7)
C1 C7 C8 N2 178.9(5)
N1 C7 C8 C9 -175.1(5)
C1 C7 C8 C9 3.4(8)
N2 C8 C9 C10 -1.4(9)
C7 C8 C9 C10 173.9(5)
C8 C9 C10 C11 0.9(9)
C9 C10 C11 C12 0.6(9)
C8 N2 C12 C11 1.1(8)
Ni1 N2 C12 C11 -165.3(4)
C8 N2 C12 C13 177.0(5)
Ni1 N2 C12 C13 10.6(6)
C10 C11 C12 N2 -1.6(9)
C10 C11 C12 C13 -176.9(6)
C34 N3 C13 C14 5.6(9)
Ni1 N3 C13 C14 -179.1(5)
C34 N3 C13 C12 -176.2(5)
Ni1 N3 C13 C12 -0.8(6)
N2 C12 C13 N3 -5.9(7)
C11 C12 C13 N3 169.7(6)
N2 C12 C13 C14 172.5(5)
C11 C12 C13 C14 -11.9(9)
N3 C13 C14 C19 -45.0(9)
C12 C13 C14 C19 136.8(6)
N3 C13 C14 C15 133.7(7)
C12 C13 C14 C15 -44.4(8)
C19 C14 C15 C16 3.4(10)
C13 C14 C15 C16 -175.5(6)
C14 C15 C16 C17 -2.7(12)
C15 C16 C17 C18 0.3(12)
C16 C17 C18 C19 1.3(12)
C17 C18 C19 C14 -0.6(11)
C15 C14 C19 C18 -1.8(10)
C13 C14 C19 C18 177.1(6)
C7 N1 C20 C25 -92.4(7)
Ni1 N1 C20 C25 74.1(6)
C7 N1 C20 C21 89.7(7)
Ni1 N1 C20 C21 -103.9(6)
C25 C20 C21 C22 3.1(9)
N1 C20 C21 C22 -179.1(6)
C25 C20 C21 C26 -177.3(6)
N1 C20 C21 C26 0.5(10)
C20 C21 C22 C23 -1.5(10)
C26 C21 C22 C23 178.8(7)
C21 C22 C23 C24 0.8(12)
C22 C23 C24 C25 -1.5(10)
C22 C23 C24 C30 176.7(7)
C23 C24 C25 C20 3.2(10)
C30 C24 C25 C20 -175.0(6)
C21 C20 C25 C24 -4.2(10)
N1 C20 C25 C24 177.8(6)
C22 C21 C26 C28 -176.6(6)
C20 C21 C26 C28 3.7(10)
C22 C21 C26 C29 -56.4(8)
C20 C21 C26 C29 124.0(7)
C22 C21 C26 C27 63.6(8)
C20 C21 C26 C27 -116.0(7)
C23 C24 C30 C33 7.8(11)
C25 C24 C30 C33 -174.1(7)
C23 C24 C30 C32 136.0(9)
C25 C24 C30 C32 -46.0(10)
C23 C24 C30 C31 -108.4(9)
C25 C24 C30 C31 69.7(9)
C13 N3 C34 C39 105.8(6)
Ni1 N3 C34 C39 -69.3(6)
C13 N3 C34 C35 -77.2(8)
Ni1 N3 C34 C35 107.7(6)
C39 C34 C35 C36 -6.7(9)
N3 C34 C35 C36 176.5(6)
C39 C34 C35 C40 173.1(6)
N3 C34 C35 C40 -3.7(11)
C34 C35 C36 C37 3.0(10)
C40 C35 C36 C37 -176.8(6)
C35 C36 C37 C38 0.4(11)
C36 C37 C38 C39 -0.2(10)
C36 C37 C38 C44 176.7(6)
C37 C38 C39 C34 -3.6(10)
C44 C38 C39 C34 179.3(6)
C35 C34 C39 C38 7.5(10)
N3 C34 C39 C38 -175.4(6)
C36 C35 C40 C43 -64.4(7)
C34 C35 C40 C43 115.8(7)
C36 C35 C40 C42 54.5(8)
C34 C35 C40 C42 -125.3(7)
C36 C35 C40 C41 173.3(6)
C34 C35 C40 C41 -6.5(10)
C39 C38 C44 C46 64.1(8)
C37 C38 C44 C46 -112.7(8)
C39 C38 C44 C47 -174.2(6)
C37 C38 C44 C47 9.1(10)
C39 C38 C44 C45 -53.1(8)
C37 C38 C44 C45 130.2(7)
